data_2204298
loop_
_publ_author_name
'Hulme, Ashley T.'
'Tocher, Derek A.'

_publ_section_title
;
 5-Fluorouracil--dimethylformamide (2/1)
;
_journal_issue 10
_journal_name_full 'Acta Crystallographica Section E'
_journal_page_first o1783
_journal_page_last o1785
_journal_paper_doi 10.1107/S1600536804022263
_journal_volume 60
_journal_year 2004
_chemical_formula_moiety '2C4 H3 F N2 O2, C3 H7 N O'
_chemical_formula_sum 'C11 H13 F2 N5 O5'
_chemical_formula_weight 333.26
_chemical_name_systematic
;
 5-Fluorouracil Dimethylformamide (2/1)
;
_space_group_IT_number 14
_symmetry_cell_setting monoclinic
_symmetry_space_group_name_Hall '-P 2yn'
_symmetry_space_group_name_H-M 'P 1 21/n 1'
_atom_sites_solution_hydrogens
;
found from delta F, methyl hydrogens placed using rigid rotor model
;
_atom_sites_solution_primary direct
_atom_sites_solution_secondary difmap
_audit_creation_method SHELXL-97
_cell_angle_alpha 90.00
_cell_angle_beta 100.524(2)
_cell_angle_gamma 90.00
_cell_formula_units_Z 4
_cell_length_a 14.7361(18)
_cell_length_b 5.8693(7)
_cell_length_c 16.397(2)
_cell_measurement_reflns_used 2752
_cell_measurement_temperature 150(2)
_cell_measurement_theta_max 27.677
_cell_measurement_theta_min 2.527
_cell_volume 1394.3(3)
_computing_cell_refinement 'SAINT (Bruker, 1998)'
_computing_data_collection 'SMART (Bruker, 1998)'
_computing_data_reduction SAINT
_computing_molecular_graphics 'CAMERON (Watkin et al., 1996)'
_computing_publication_material SHELXL97
_computing_structure_refinement 'SHELXL97 (Sheldrick, 1997)'
_computing_structure_solution 'SHELXS97 (Sheldrick, 1997)'
_diffrn_ambient_temperature 150(2)
_diffrn_measured_fraction_theta_full 0.998
_diffrn_measured_fraction_theta_max 0.963
_diffrn_measurement_device_type 'Bruker SMART APEX diffractometer'
_diffrn_measurement_method '\w rotation with narrow frames'
_diffrn_radiation_monochromator graphite
_diffrn_radiation_source 'fine-focus sealed tube'
_diffrn_radiation_type MoK\a
_diffrn_radiation_wavelength 0.71073
_diffrn_reflns_av_R_equivalents 0.0315
_diffrn_reflns_av_sigmaI/netI 0.0319
_diffrn_reflns_limit_h_max 19
_diffrn_reflns_limit_h_min -19
_diffrn_reflns_limit_k_max 7
_diffrn_reflns_limit_k_min -7
_diffrn_reflns_limit_l_max 20
_diffrn_reflns_limit_l_min -21
_diffrn_reflns_number 11701
_diffrn_reflns_theta_full 26.00
_diffrn_reflns_theta_max 28.31
_diffrn_reflns_theta_min 1.71
_diffrn_standards_decay_% 0
_diffrn_standards_interval_count 0
_diffrn_standards_interval_time 0
_diffrn_standards_number 0
_exptl_absorpt_coefficient_mu 0.143
_exptl_absorpt_correction_T_max 0.9843
_exptl_absorpt_correction_T_min 0.9422
_exptl_absorpt_correction_type multi-scan
_exptl_absorpt_process_details '(SADABS; Sheldrick, 1996)'
_exptl_crystal_colour colourless
_exptl_crystal_density_diffrn 1.588
_exptl_crystal_density_method 'not measured'
_exptl_crystal_description Block
_exptl_crystal_F_000 688
_exptl_crystal_size_max 0.42
_exptl_crystal_size_mid 0.21
_exptl_crystal_size_min 0.11
_refine_diff_density_max 0.289
_refine_diff_density_min -0.220
_refine_ls_extinction_method none
_refine_ls_goodness_of_fit_ref 1.095
_refine_ls_hydrogen_treatment mixed
_refine_ls_matrix_type full
_refine_ls_number_parameters 238
_refine_ls_number_reflns 3331
_refine_ls_number_restraints 0
_refine_ls_restrained_S_all 1.095
_refine_ls_R_factor_all 0.0615
_refine_ls_R_factor_gt 0.0485
_refine_ls_shift/su_max <0.001
_refine_ls_shift/su_mean 0.000
_refine_ls_structure_factor_coef Fsqd
_refine_ls_weighting_details 'calc w = 1/[\s^2^(Fo^2^)+(0.0430P)^2^+0.5804P] where P = (Fo^2^+2Fc^2^)/3'
_refine_ls_weighting_scheme calc
_refine_ls_wR_factor_gt 0.1024
_refine_ls_wR_factor_ref 0.1081
_reflns_number_gt 2768
_reflns_number_total 3331
_reflns_threshold_expression 'I > 2\s(I)'
_cod_data_source_file ci6441.cif
_cod_data_source_block I
_cod_depositor_comments
;
The following automatic conversions were performed:
'_symmetry_cell_setting' value 'Monoclinic' changed to 'monoclinic'
according to '/home/saulius/struct/CIF-dictionaries/cif_core.dic'
dictionary named 'cif_core.dic' version 2.4.1 from 2010-06-29.

Automatic conversion script
Id: cif_fix_enum 1527 2010-12-29 10:47:43Z saulius 

The following automatic conversions were performed:

'_symmetry_cell_setting' value 'Monoclinic' changed to 'monoclinic'
according to /home/saulius/struct/CIF-dictionaries/cif_core.dic
dictionary named 'cif_core.dic' version 2.4.1 from 2010-06-29.

Automatic conversion script
Id: cif_fix_values 1715 2011-07-08 13:25:40Z adriana 
;
_cod_original_sg_symbol_H-M 'P 21/n'
_cod_database_code 2204298
_cod_database_fobs_code 2204298

loop_
_symmetry_equiv_pos_as_xyz
'x, y, z'
'-x+1/2, y+1/2, -z+1/2'
'-x, -y, -z'
'x-1/2, -y-1/2, z-1/2'

loop_
_atom_site_label
_atom_site_fract_x
_atom_site_fract_y
_atom_site_fract_z
_atom_site_U_iso_or_equiv
_atom_site_adp_type
_atom_site_calc_flag
_atom_site_refinement_flags
_atom_site_occupancy
_atom_site_type_symbol
F9 0.74489(8) 0.3172(2) 0.40798(8) 0.0457(3) Uani d . 1 F
O7 0.39619(8) 0.3532(2) 0.24355(8) 0.0250(3) Uani d . 1 O
O8 0.68162(9) 0.6691(2) 0.29920(10) 0.0418(4) Uani d . 1 O
N1 0.50826(10) 0.1673(3) 0.33347(9) 0.0226(3) Uani d . 1 N
H1 0.4706(15) 0.067(4) 0.3390(13) 0.035(6) Uiso d . 1 H
N3 0.53929(10) 0.5079(2) 0.27412(9) 0.0217(3) Uani d . 1 N
H3 0.5228(14) 0.610(4) 0.2378(13) 0.032(6) Uiso d . 1 H
C2 0.47601(11) 0.3415(3) 0.28135(10) 0.0193(3) Uani d . 1 C
C4 0.63096(12) 0.5142(3) 0.31233(11) 0.0259(4) Uani d . 1 C
C5 0.65670(12) 0.3215(3) 0.36632(11) 0.0280(4) Uani d . 1 C
C6 0.59742(13) 0.1573(3) 0.37572(11) 0.0257(4) Uani d . 1 C
H6 0.6136(13) 0.031(4) 0.4103(12) 0.031(5) Uiso d . 1 H
F19 0.24134(7) -0.42399(17) 0.04386(6) 0.0274(3) Uani d . 1 F
O17 0.13892(8) 0.3590(2) 0.16837(7) 0.0242(3) Uani d . 1 O
O18 0.07207(8) -0.2263(2) -0.01531(7) 0.0260(3) Uani d . 1 O
N11 0.24840(9) 0.0874(2) 0.16475(9) 0.0209(3) Uani d . 1 N
H11 0.2885(13) 0.162(3) 0.1997(12) 0.024(5) Uiso d . 1 H
N13 0.10821(9) 0.0668(2) 0.07569(9) 0.0198(3) Uani d . 1 N
H13 0.0542(15) 0.124(3) 0.0582(13) 0.032(6) Uiso d . 1 H
C12 0.16439(11) 0.1830(3) 0.13902(10) 0.0193(3) Uani d . 1 C
C14 0.12779(11) -0.1352(3) 0.04047(10) 0.0196(3) Uani d . 1 C
C15 0.21743(11) -0.2249(3) 0.07521(10) 0.0196(3) Uani d . 1 C
C16 0.27456(11) -0.1152(3) 0.13482(10) 0.0222(4) Uani d . 1 C
H16 0.3353(13) -0.167(3) 0.1594(12) 0.026(5) Uiso d . 1 H
O20 0.49362(8) 0.8486(2) 0.15864(8) 0.0279(3) Uani d . 1 O
N20 0.54350(10) 1.1737(2) 0.10675(9) 0.0232(3) Uani d . 1 N
C20 0.61968(13) 1.3266(3) 0.10100(13) 0.0342(4) Uani d . 1 C
H20A 0.6758 1.2713 0.1370 0.051 Uiso calc R 1 H
H20B 0.6051 1.4797 0.1186 0.051 Uiso calc R 1 H
H20C 0.6295 1.3318 0.0435 0.051 Uiso calc R 1 H
C21 0.45396(12) 1.2308(3) 0.05755(11) 0.0304(4) Uani d . 1 C
H21A 0.4120 1.1010 0.0569 0.046 Uiso calc R 1 H
H21B 0.4611 1.2666 0.0007 0.046 Uiso calc R 1 H
H21C 0.4285 1.3633 0.0819 0.046 Uiso calc R 1 H
C22 0.55522(12) 0.9873(3) 0.15346(10) 0.0224(4) Uani d . 1 C
H22 0.6169(13) 0.966(3) 0.1847(12) 0.028(5) Uiso d . 1 H

loop_
_atom_site_aniso_label
_atom_site_aniso_U_11
_atom_site_aniso_U_22
_atom_site_aniso_U_33
_atom_site_aniso_U_12
_atom_site_aniso_U_13
_atom_site_aniso_U_23
F9 0.0267(6) 0.0442(7) 0.0568(8) -0.0046(5) -0.0171(5) 0.0188(6)
O7 0.0196(6) 0.0247(6) 0.0289(6) -0.0033(5) -0.0005(5) -0.0026(5)
O8 0.0291(7) 0.0347(8) 0.0558(9) -0.0127(6) -0.0073(6) 0.0173(7)
N1 0.0245(7) 0.0172(7) 0.0256(8) -0.0045(6) 0.0033(6) 0.0015(6)
N3 0.0222(7) 0.0170(7) 0.0240(7) -0.0026(6) -0.0010(6) 0.0058(6)
C2 0.0220(8) 0.0180(8) 0.0182(8) -0.0018(6) 0.0045(6) -0.0038(6)
C4 0.0227(9) 0.0225(9) 0.0302(9) -0.0047(7) -0.0011(7) 0.0025(7)
C5 0.0225(9) 0.0279(9) 0.0298(9) -0.0010(7) -0.0050(7) 0.0054(8)
C6 0.0305(9) 0.0201(9) 0.0246(9) 0.0019(7) 0.0003(7) 0.0047(7)
F19 0.0264(5) 0.0233(5) 0.0315(6) 0.0062(4) 0.0028(4) -0.0078(4)
O17 0.0244(6) 0.0196(6) 0.0265(6) 0.0022(5) -0.0005(5) -0.0063(5)
O18 0.0218(6) 0.0260(7) 0.0266(6) 0.0025(5) -0.0048(5) -0.0097(5)
N11 0.0173(7) 0.0211(7) 0.0223(7) -0.0017(6) -0.0015(6) -0.0051(6)
N13 0.0164(7) 0.0201(7) 0.0210(7) 0.0032(5) -0.0015(5) -0.0022(6)
C12 0.0198(8) 0.0183(8) 0.0187(8) -0.0017(6) 0.0008(6) -0.0005(6)
C14 0.0200(8) 0.0204(8) 0.0183(8) -0.0010(6) 0.0031(6) -0.0023(6)
C15 0.0216(8) 0.0165(8) 0.0212(8) 0.0015(6) 0.0052(6) -0.0020(6)
C16 0.0178(8) 0.0244(9) 0.0239(8) 0.0027(6) 0.0025(7) 0.0012(7)
O20 0.0271(6) 0.0235(6) 0.0321(7) 0.0006(5) 0.0025(5) 0.0098(5)
N20 0.0231(7) 0.0218(7) 0.0247(7) 0.0044(6) 0.0046(6) 0.0064(6)
C20 0.0280(10) 0.0291(10) 0.0459(12) 0.0015(8) 0.0080(8) 0.0141(9)
C21 0.0285(9) 0.0316(10) 0.0291(10) 0.0062(8) 0.0002(8) 0.0117(8)
C22 0.0236(9) 0.0214(9) 0.0224(8) 0.0057(7) 0.0048(7) 0.0029(7)

loop_
_atom_type_symbol
_atom_type_description
_atom_type_scat_dispersion_real
_atom_type_scat_dispersion_imag
_atom_type_scat_source
C C 0.0033 0.0016 'International Tables Vol C Tables 4.2.6.8 and 6.1.1.4'
H H 0.0000 0.0000 'International Tables Vol C Tables 4.2.6.8 and 6.1.1.4'
N N 0.0061 0.0033 'International Tables Vol C Tables 4.2.6.8 and 6.1.1.4'
O O 0.0106 0.0060 'International Tables Vol C Tables 4.2.6.8 and 6.1.1.4'
F F 0.0171 0.0103 'International Tables Vol C Tables 4.2.6.8 and 6.1.1.4'

loop_
_geom_angle_atom_site_label_1
_geom_angle_atom_site_label_2
_geom_angle_atom_site_label_3
_geom_angle
C2 N1 C6 122.85(15)
C2 N1 H1 116.2(15)
C6 N1 H1 120.9(15)
C2 N3 C4 127.17(15)
C2 N3 H3 116.8(14)
C4 N3 H3 115.5(14)
O7 C2 N1 123.49(15)
O7 C2 N3 121.39(15)
N1 C2 N3 115.12(14)
O8 C4 N3 121.27(16)
O8 C4 C5 126.24(16)
N3 C4 C5 112.49(15)
C6 C5 F9 121.25(16)
C6 C5 C4 122.34(16)
F9 C5 C4 116.41(15)
C5 C6 N1 120.00(16)
C5 C6 H6 123.0(12)
N1 C6 H6 117.0(12)
C12 N11 C16 123.32(14)
C12 N11 H11 118.2(13)
C16 N11 H11 118.4(13)
C14 N13 C12 126.76(14)
C14 N13 H13 116.6(14)
C12 N13 H13 116.6(14)
O17 C12 N11 123.64(15)
O17 C12 N13 121.68(15)
N11 C12 N13 114.68(14)
O18 C14 N13 121.60(15)
O18 C14 C15 124.96(15)
N13 C14 C15 113.45(14)
C16 C15 F19 121.59(15)
C16 C15 C14 121.62(15)
F19 C15 C14 116.79(14)
C15 C16 N11 120.07(15)
C15 C16 H16 124.6(11)
N11 C16 H16 115.3(11)
C22 N20 C20 121.68(15)
C22 N20 C21 121.25(15)
C20 N20 C21 117.06(14)
N20 C20 H20A 109.5
N20 C20 H20B 109.5
H20A C20 H20B 109.5
N20 C20 H20C 109.5
H20A C20 H20C 109.5
H20B C20 H20C 109.5
N20 C21 H21A 109.5
N20 C21 H21B 109.5
H21A C21 H21B 109.5
N20 C21 H21C 109.5
H21A C21 H21C 109.5
H21B C21 H21C 109.5
O20 C22 N20 124.28(16)
O20 C22 H22 120.6(12)
N20 C22 H22 115.1(12)

loop_
_geom_bond_atom_site_label_1
_geom_bond_atom_site_label_2
_geom_bond_distance
F9 C5 1.353(2)
O7 C2 1.227(2)
O8 C4 1.220(2)
N1 C2 1.361(2)
N1 C6 1.370(2)
N1 H1 0.83(2)
N3 C2 1.370(2)
N3 C4 1.382(2)
N3 H3 0.85(2)
C4 C5 1.444(2)
C5 C6 1.329(3)
C6 H6 0.94(2)
F19 C15 1.3491(19)
O17 C12 1.227(2)
O18 C14 1.2340(19)
N11 C12 1.354(2)
N11 C16 1.369(2)
N11 H11 0.86(2)
N13 C14 1.372(2)
N13 C12 1.384(2)
N13 H13 0.86(2)
C14 C15 1.439(2)
C15 C16 1.333(2)
C16 H16 0.963(19)
O20 C22 1.234(2)
N20 C22 1.328(2)
N20 C20 1.454(2)
N20 C21 1.454(2)
C20 H20A 0.98
C20 H20B 0.98
C20 H20C 0.98
C21 H21A 0.98
C21 H21B 0.98
C21 H21C 0.98
C22 H22 0.967(19)

loop_
_geom_hbond_atom_site_label_D
_geom_hbond_atom_site_label_H
_geom_hbond_atom_site_label_A
_geom_hbond_site_symmetry_A
_geom_hbond_distance_DH
_geom_hbond_distance_HA
_geom_hbond_distance_DA
_geom_hbond_angle_DHA
N1 H1 O17 2_545 0.83(2) 2.01(2) 2.8205(19) 167(2)
N3 H3 O20 . 0.85(2) 1.90(2) 2.7518(19) 176(2)
N11 H11 O7 . 0.86(2) 1.97(2) 2.7962(18) 160(2)
N13 H13 O18 3 0.86(2) 1.96(2) 2.8203(18) 175(2)

loop_
_geom_torsion_atom_site_label_1
_geom_torsion_atom_site_label_2
_geom_torsion_atom_site_label_3
_geom_torsion_atom_site_label_4
_geom_torsion
C6 N1 C2 O7 -179.53(16)
C6 N1 C2 N3 -0.2(2)
C4 N3 C2 O7 -179.27(16)
C4 N3 C2 N1 1.3(3)
C2 N3 C4 O8 177.84(18)
C2 N3 C4 C5 -1.7(3)
O8 C4 C5 C6 -178.5(2)
N3 C4 C5 C6 1.1(3)
O8 C4 C5 F9 2.1(3)
N3 C4 C5 F9 -178.35(16)
F9 C5 C6 N1 179.27(17)
C4 C5 C6 N1 -0.1(3)
C2 N1 C6 C5 -0.4(3)
C16 N11 C12 O17 176.43(16)
C16 N11 C12 N13 -3.9(2)
C14 N13 C12 O17 -177.25(16)
C14 N13 C12 N11 3.1(2)
C12 N13 C14 O18 179.08(16)
C12 N13 C14 C15 -0.7(2)
O18 C14 C15 C16 179.13(17)
N13 C14 C15 C16 -1.1(2)
O18 C14 C15 F19 -0.1(3)
N13 C14 C15 F19 179.71(13)
F19 C15 C16 N11 179.46(14)
C14 C15 C16 N11 0.3(3)
C12 N11 C16 C15 2.4(3)
C20 N20 C22 O20 -177.80(17)
C21 N20 C22 O20 0.8(3)

loop_
_cod_related_entry_id
_cod_related_entry_database
_cod_related_entry_code
1 ChemSpider 30654764
